data_7027469
loop_
_publ_author_name
'Lehtonen, Ari'
'Jokela, Jukka'
'Edwards, Peter G.'
'Sillanp\"a\"a, Reijo'

_publ_section_title
;
 Preparation and crystal structures of oxoosmium(VI) diolato complexes
;
_journal_issue 16
_journal_name_full 'Journal of the Chemical Society, Dalton Transactions'
_journal_page_first 2785
_journal_page_last 2788
_journal_paper_doi 10.1039/a903042e
_journal_year 1999
_chemical_formula_sum 'C24 H40 O5 Os'
_chemical_formula_weight 598.76
_space_group_IT_number 2
_symmetry_cell_setting triclinic
_symmetry_space_group_name_Hall '-P 1'
_symmetry_space_group_name_H-M 'P -1'
_atom_sites_solution_hydrogens geom
_atom_sites_solution_primary direct
_atom_sites_solution_secondary difmap
_audit_creation_method SHELXL-97
_cell_angle_alpha 107.61(3)
_cell_angle_beta 96.28(4)
_cell_angle_gamma 67.01(3)
_cell_formula_units_Z 5
_cell_length_a 16.421(8)
_cell_length_b 17.103(5)
_cell_length_c 12.299(5)
_cell_measurement_reflns_used 20
_cell_measurement_temperature 294(2)
_cell_measurement_theta_max 6.5
_cell_measurement_theta_min 5.4
_cell_volume 3031(2)
_computing_cell_refinement
;
MSC/AFC5S Control Program (Molecular Structure Corporation, 1995)
;
_computing_data_collection
; 
MSC/AFC Control Program (Molecular Structure Corporation, 1995)
;
_computing_data_reduction
;
TEXSAN for WINDOWS(Molecular Structure Corporation, 1997)
;
_computing_molecular_graphics 'ORTEP-3 for WINDOWS (Farrugia, 1997)'
_computing_publication_material 'SHELXL-97 (Sheldrick, 1997)'
_computing_structure_refinement 'SHELXL-97 (Sheldrick, 1997)'
_computing_structure_solution 'SIR-92 (Altomare, 1994)'
_diffrn_ambient_temperature 294(2)
_diffrn_measured_fraction_theta_full 0.999
_diffrn_measured_fraction_theta_max 0.999
_diffrn_measurement_device_type 'Rigaku AFC5S'
_diffrn_measurement_method \w--2\q
_diffrn_radiation_monochromator graphite
_diffrn_radiation_source 'fine-focus sealed tube'
_diffrn_radiation_type MoK\a
_diffrn_radiation_wavelength 0.71069
_diffrn_reflns_av_R_equivalents 0.0357
_diffrn_reflns_av_sigmaI/netI 0.0920
_diffrn_reflns_limit_h_max 20
_diffrn_reflns_limit_h_min 0
_diffrn_reflns_limit_k_max 20
_diffrn_reflns_limit_k_min -20
_diffrn_reflns_limit_l_max 15
_diffrn_reflns_limit_l_min -15
_diffrn_reflns_number 11092
_diffrn_reflns_theta_full 25.00
_diffrn_reflns_theta_max 25.00
_diffrn_reflns_theta_min 2.19
_diffrn_standards_decay_% -1.8
_diffrn_standards_interval_count 150
_diffrn_standards_number 3
_exptl_absorpt_coefficient_mu 5.290
_exptl_absorpt_correction_T_max 0.4494
_exptl_absorpt_correction_T_min 0.3891
_exptl_absorpt_correction_type
;
empirical via \y scans (North, Phillips & Mathews, 1968)
;
_exptl_crystal_colour prism
_exptl_crystal_density_diffrn 1.640
_exptl_crystal_density_method 'not measured'
_exptl_crystal_description black
_exptl_crystal_F_000 1500
_exptl_crystal_size_max 0.22
_exptl_crystal_size_mid 0.20
_exptl_crystal_size_min 0.18
_refine_diff_density_max 0.679
_refine_diff_density_min -1.076
_refine_diff_density_rms 0.152
_refine_ls_extinction_method none
_refine_ls_goodness_of_fit_ref 1.039
_refine_ls_hydrogen_treatment mixed
_refine_ls_matrix_type full
_refine_ls_number_parameters 766
_refine_ls_number_reflns 10686
_refine_ls_number_restraints 60
_refine_ls_restrained_S_all 1.040
_refine_ls_R_factor_all 0.0938
_refine_ls_R_factor_gt 0.0433
_refine_ls_shift/su_max 0.001
_refine_ls_shift/su_mean 0.000
_refine_ls_structure_factor_coef Fsqd
_refine_ls_weighting_details 'w=1/[\s^2^(Fo^2^)+(0.0340P)^2^+0.3230P] where P=(Fo^2^+2Fc^2^)/3'
_refine_ls_weighting_scheme calc
_refine_ls_wR_factor_gt 0.0882
_refine_ls_wR_factor_ref 0.0996
_reflns_number_gt 7331
_reflns_number_total 10686
_reflns_threshold_expression I>2\s(I)
_cod_data_source_file 903042esup1.cif
_cod_data_source_block 3
_cod_depositor_comments
;
Changing the '_atom_site_refinement_flags' tag value for atom 'H32A' 
from 'Z' to 'R' after consulting the original paper.

Antanas Vaitkus,
2015-03-25
;
_cod_database_code 7027469

loop_
_symmetry_equiv_pos_as_xyz
'x, y, z'
'-x, -y, -z'

loop_
_atom_site_label
_atom_site_type_symbol
_atom_site_fract_x
_atom_site_fract_y
_atom_site_fract_z
_atom_site_U_iso_or_equiv
_atom_site_adp_type
_atom_site_occupancy
_atom_site_calc_flag
_atom_site_refinement_flags
Os1 Os 0.83357(2) 0.24561(2) 0.37930(3) 0.03100(10) Uani 1 d .
Os2 Os 0.56743(2) 0.14494(2) 0.81595(3) 0.02877(10) Uani 1 d .
Os3 Os 0.01550(4) 0.47110(4) 1.06084(6) 0.02966(16) Uani 0.50 d P
O1 O 0.8620(4) 0.1700(4) 0.2528(5) 0.0441(16) Uani 1 d .
O2 O 0.9316(4) 0.2707(4) 0.4523(5) 0.0333(14) Uani 1 d .
O3 O 0.8005(4) 0.3594(4) 0.3568(5) 0.0354(14) Uani 1 d .
O4 O 0.7125(4) 0.2879(4) 0.4197(5) 0.0372(14) Uani 1 d .
O5 O 0.8457(4) 0.1830(4) 0.4861(5) 0.0382(15) Uani 1 d .
O6 O 0.5526(4) 0.2043(4) 0.7244(5) 0.0456(16) Uani 1 d .
O7 O 0.4561(3) 0.1516(3) 0.8551(4) 0.0303(13) Uani 1 d .
O8 O 0.5809(4) 0.0256(4) 0.7379(5) 0.0352(14) Uani 1 d .
O9 O 0.6889(4) 0.0922(4) 0.8494(5) 0.0373(15) Uani 1 d .
O10 O 0.5651(4) 0.2198(4) 0.9668(5) 0.0340(14) Uani 1 d .
O11 O 0.0345(8) 0.4221(9) 1.1642(10) 0.046(3) Uani 0.50 d P
O12A O 0.0097(9) 0.5893(11) 1.1217(15) 0.035(4) Uani 0.50 d PD
O12B O -0.0094(9) 0.6142(11) 1.0818(14) 0.032(4) Uani 0.50 d PD
O13A O 0.122(2) 0.4521(16) 0.994(3) 0.049(8) Uani 0.50 d PD
O13B O 0.1099(18) 0.4761(15) 0.973(2) 0.039(7) Uani 0.50 d PD
C1 C 0.9508(5) 0.3361(5) 0.4139(7) 0.031(2) Uani 1 d .
C2 C 1.0005(6) 0.2871(6) 0.2999(8) 0.047(2) Uani 1 d .
H2A H 1.0145 0.3281 0.2729 0.056 Uiso 1 calc R
H2B H 0.9627 0.2644 0.2440 0.056 Uiso 1 calc R
C3 C 1.0867(7) 0.2096(7) 0.3111(10) 0.067(3) Uani 1 d .
H3A H 1.0725 0.1653 0.3302 0.080 Uiso 1 calc R
H3B H 1.1185 0.1821 0.2389 0.080 Uiso 1 calc R
C4 C 1.1450(7) 0.2430(8) 0.4040(12) 0.087(5) Uani 1 d .
H4A H 1.1978 0.1931 0.4115 0.105 Uiso 1 calc R
H4B H 1.1633 0.2832 0.3810 0.105 Uiso 1 calc R
C5 C 1.0982(7) 0.2901(7) 0.5184(10) 0.061(3) Uani 1 d .
C6 C 1.0124(6) 0.3663(6) 0.5061(8) 0.050(3) Uani 1 d .
H6A H 1.0270 0.4104 0.4871 0.060 Uiso 1 calc R
H6B H 0.9812 0.3941 0.5788 0.060 Uiso 1 calc R
C7 C 0.8586(6) 0.4075(6) 0.4054(7) 0.032(2) Uani 1 d .
C8 C 0.8179(6) 0.4693(6) 0.5214(7) 0.040(2) Uani 1 d .
H8A H 0.8558 0.5008 0.5592 0.048 Uiso 1 calc R
H8B H 0.8148 0.4342 0.5687 0.048 Uiso 1 calc R
C9 C 0.7247(7) 0.5365(6) 0.5097(9) 0.055(3) Uani 1 d .
H9A H 0.6857 0.5052 0.4769 0.066 Uiso 1 calc R
H9B H 0.7018 0.5749 0.5847 0.066 Uiso 1 calc R
C10 C 0.7253(7) 0.5921(7) 0.4354(9) 0.059(3) Uani 1 d .
H10A H 0.7598 0.6278 0.4713 0.071 Uiso 1 calc R
H10B H 0.6654 0.6318 0.4265 0.071 Uiso 1 calc R
C11 C 0.7647(7) 0.5332(6) 0.3199(9) 0.054(3) Uani 1 d .
H11A H 0.7693 0.5694 0.2755 0.065 Uiso 1 calc R
H11B H 0.7252 0.5042 0.2803 0.065 Uiso 1 calc R
C12 C 0.8573(6) 0.4617(6) 0.3274(8) 0.046(2) Uani 1 d .
H12A H 0.8763 0.4223 0.2515 0.055 Uiso 1 calc R
H12B H 0.8992 0.4903 0.3550 0.055 Uiso 1 calc R
C13 C 0.6902(6) 0.2551(6) 0.5043(7) 0.038(2) Uani 1 d .
C14 C 0.6823(6) 0.3245(6) 0.6190(7) 0.041(2) Uani 1 d .
H14A H 0.7381 0.3326 0.6356 0.049 Uiso 1 calc R
H14B H 0.6712 0.3030 0.6780 0.049 Uiso 1 calc R
C15 C 0.6087(6) 0.4139(6) 0.6225(9) 0.051(3) Uani 1 d .
H15A H 0.6056 0.4549 0.6977 0.061 Uiso 1 calc R
H15B H 0.6216 0.4382 0.5677 0.061 Uiso 1 calc R
C16 C 0.5203(7) 0.4035(7) 0.5948(9) 0.061(3) Uani 1 d .
H16A H 0.5051 0.3835 0.6527 0.074 Uiso 1 calc R
H16B H 0.4744 0.4602 0.5940 0.074 Uiso 1 calc R
C17 C 0.5263(6) 0.3373(7) 0.4802(9) 0.057(3) Uani 1 d .
H17A H 0.5356 0.3609 0.4222 0.069 Uiso 1 calc R
H17B H 0.4704 0.3293 0.4647 0.069 Uiso 1 calc R
C18 C 0.5997(6) 0.2482(6) 0.4712(8) 0.046(2) Uani 1 d .
H18A H 0.6030 0.2108 0.3934 0.055 Uiso 1 calc R
H18B H 0.5858 0.2203 0.5206 0.055 Uiso 1 calc R
C19 C 0.7681(6) 0.1657(6) 0.5004(7) 0.036(2) Uani 1 d .
C20 C 0.7631(6) 0.0900(6) 0.3968(8) 0.046(2) Uani 1 d .
H20A H 0.7566 0.1083 0.3280 0.055 Uiso 1 calc R
H20B H 0.7113 0.0780 0.4046 0.055 Uiso 1 calc R
C21 C 0.8464(7) 0.0047(6) 0.3858(10) 0.063(3) Uani 1 d .
H21A H 0.8398 -0.0423 0.3220 0.076 Uiso 1 calc R
H21B H 0.8976 0.0149 0.3708 0.076 Uiso 1 calc R
C22 C 0.8604(9) -0.0234(7) 0.4950(11) 0.079(4) Uani 1 d .
H22A H 0.8123 -0.0400 0.5052 0.095 Uiso 1 calc R
H22B H 0.9151 -0.0747 0.4886 0.095 Uiso 1 calc R
C23 C 0.8645(8) 0.0501(7) 0.5964(9) 0.065(3) Uani 1 d .
H23A H 0.9171 0.0613 0.5904 0.078 Uiso 1 calc R
H23B H 0.8694 0.0318 0.6649 0.078 Uiso 1 calc R
C24 C 0.7842(7) 0.1348(6) 0.6069(8) 0.050(3) Uani 1 d .
H24A H 0.7919 0.1809 0.6712 0.060 Uiso 1 calc R
H24B H 0.7325 0.1255 0.6225 0.060 Uiso 1 calc R
C25 C 0.4252(5) 0.0855(6) 0.7726(7) 0.032(2) Uani 1 d .
C26 C 0.3903(6) 0.1197(6) 0.6676(7) 0.036(2) Uani 1 d .
H26A H 0.3676 0.0788 0.6131 0.043 Uiso 1 calc R
H26B H 0.4386 0.1218 0.6313 0.043 Uiso 1 calc R
C27 C 0.3164(6) 0.2126(6) 0.7004(8) 0.044(2) Uani 1 d .
H27A H 0.3399 0.2542 0.7514 0.053 Uiso 1 calc R
H27B H 0.2957 0.2318 0.6324 0.053 Uiso 1 calc R
C28 C 0.2396(6) 0.2123(7) 0.7583(9) 0.056(3) Uani 1 d .
H28A H 0.2116 0.1761 0.7046 0.067 Uiso 1 calc R
H28B H 0.1959 0.2722 0.7835 0.067 Uiso 1 calc R
C29 C 0.2726(6) 0.1759(6) 0.8602(9) 0.050(3) Uani 1 d .
H29A H 0.2912 0.2182 0.9184 0.060 Uiso 1 calc R
H29B H 0.2237 0.1710 0.8915 0.060 Uiso 1 calc R
C30 C 0.3486(6) 0.0865(6) 0.8349(8) 0.043(2) Uani 1 d .
H30A H 0.3275 0.0414 0.7882 0.051 Uiso 1 calc R
H30B H 0.3699 0.0721 0.9059 0.051 Uiso 1 calc R
C31 C 0.5080(6) -0.0005(5) 0.7466(7) 0.034(2) Uani 1 d .
C32 C 0.5314(6) -0.0447(6) 0.8433(8) 0.042(2) Uani 1 d .
H32A H 0.5390 -0.0028 0.9131 0.051 Uiso 1 calc R
H32B H 0.4825 -0.0597 0.8553 0.051 Uiso 1 calc R
C33 C 0.6154(7) -0.1284(6) 0.8189(8) 0.052(3) Uani 1 d .
H33A H 0.6655 -0.1130 0.8139 0.063 Uiso 1 calc R
H33B H 0.6257 -0.1548 0.8812 0.063 Uiso 1 calc R
C34 C 0.6077(7) -0.1946(6) 0.7087(8) 0.054(3) Uani 1 d .
H34A H 0.5614 -0.2145 0.7163 0.065 Uiso 1 calc R
H34B H 0.6629 -0.2458 0.6929 0.065 Uiso 1 calc R
C35 C 0.5865(6) -0.1536(6) 0.6101(8) 0.045(2) Uani 1 d .
H35A H 0.5776 -0.1959 0.5416 0.054 Uiso 1 calc R
H35B H 0.6365 -0.1408 0.5964 0.054 Uiso 1 calc R
C36 C 0.5031(6) -0.0674(5) 0.6337(7) 0.036(2) Uani 1 d .
H36A H 0.4959 -0.0408 0.5721 0.043 Uiso 1 calc R
H36B H 0.4516 -0.0816 0.6349 0.043 Uiso 1 calc R
C37 C 0.7190(6) 0.1316(6) 0.9616(8) 0.035(2) Uani 1 d .
C38 C 0.7200(6) 0.0745(6) 1.0371(8) 0.046(2) Uani 1 d .
H38A H 0.7340 0.1014 1.1146 0.055 Uiso 1 calc R
H38B H 0.6614 0.0738 1.0382 0.055 Uiso 1 calc R
C39 C 0.7864(7) -0.0206(7) 0.9976(10) 0.061(3) Uani 1 d .
H39A H 0.7688 -0.0505 0.9241 0.073 Uiso 1 calc R
H39B H 0.7870 -0.0520 1.0516 0.073 Uiso 1 calc R
C40 C 0.8795(7) -0.0221(7) 0.9875(10) 0.065(3) Uani 1 d .
H40A H 0.8992 0.0033 1.0622 0.078 Uiso 1 calc R
H40B H 0.9206 -0.0828 0.9590 0.078 Uiso 1 calc R
C41 C 0.8788(6) 0.0305(6) 0.9069(9) 0.052(3) Uani 1 d .
H41A H 0.9373 0.0311 0.9039 0.063 Uiso 1 calc R
H41B H 0.8643 0.0018 0.8307 0.063 Uiso 1 calc R
C42 C 0.8120(6) 0.1253(6) 0.9453(8) 0.045(2) Uani 1 d .
H42A H 0.8314 0.1562 1.0167 0.053 Uiso 1 calc R
H42B H 0.8105 0.1552 0.8891 0.053 Uiso 1 calc R
C43 C 0.6499(6) 0.2273(6) 1.0023(7) 0.034(2) Uani 1 d .
C44 C 0.6632(6) 0.2895(6) 0.9457(8) 0.042(2) Uani 1 d .
H44A H 0.6633 0.2651 0.8635 0.051 Uiso 1 calc R
H44B H 0.7203 0.2937 0.9672 0.051 Uiso 1 calc R
C45 C 0.5899(7) 0.3832(6) 0.9803(9) 0.051(3) Uani 1 d .
H45A H 0.6010 0.4211 0.9438 0.061 Uiso 1 calc R
H45B H 0.5330 0.3799 0.9547 0.061 Uiso 1 calc R
C46 C 0.5876(8) 0.4225(7) 1.1088(10) 0.072(4) Uani 1 d .
H46A H 0.6424 0.4312 1.1331 0.087 Uiso 1 calc R
H46B H 0.5394 0.4800 1.1295 0.087 Uiso 1 calc R
C47 C 0.5753(8) 0.3632(7) 1.1702(9) 0.067(3) Uani 1 d .
H47A H 0.5163 0.3623 1.1552 0.080 Uiso 1 calc R
H47B H 0.5799 0.3877 1.2517 0.080 Uiso 1 calc R
C48 C 0.6443(7) 0.2668(6) 1.1328(8) 0.049(3) Uani 1 d .
H48A H 0.7020 0.2661 1.1613 0.059 Uiso 1 calc R
H48B H 0.6286 0.2301 1.1665 0.059 Uiso 1 calc R
C49 C 0.0812(5) 0.6148(6) 1.0999(7) 0.032(2) Uani 1 d DU
C50A C 0.0558(13) 0.6527(12) 0.9972(14) 0.040(5) Uani 0.50 d PDU
C50B C 0.0921(14) 0.6697(12) 1.0259(16) 0.042(5) Uani 0.50 d PDU
C51A C -0.0279(13) 0.7396(12) 1.0286(16) 0.053(6) Uani 0.50 d PDU
C51B C 0.0209(15) 0.7634(13) 1.0475(19) 0.064(6) Uani 0.50 d PDU
C52A C -0.0109(16) 0.8040(14) 1.1384(16) 0.046(6) Uani 0.50 d PDU
C52B C 0.0245(18) 0.8176(15) 1.1692(18) 0.062(7) Uani 0.50 d PDU
C53 C 0.0124(6) 0.7674(6) 1.2440(8) 0.051(3) Uani 1 d DU
C54 C 0.0887(7) 0.6735(6) 1.2177(9) 0.067(3) Uani 1 d D
C55 C 0.1547(6) 0.5191(6) 1.0683(7) 0.041(2) Uani 1 d DU
C56A C 0.2055(12) 0.4896(11) 1.1740(14) 0.046(5) Uani 0.50 d PDU
C56B C 0.1518(15) 0.4736(11) 1.1602(16) 0.057(6) Uani 0.50 d PDU
C57A C 0.2805(16) 0.3960(13) 1.143(2) 0.052(7) Uani 0.50 d PDU
C57B C 0.2131(15) 0.3761(10) 1.1281(18) 0.061(6) Uani 0.50 d PDU
C58A C 0.3498(15) 0.3893(18) 1.061(2) 0.075(7) Uani 0.50 d PDU
C58B C 0.3044(17) 0.3693(18) 1.101(3) 0.079(9) Uani 0.50 d PDU
C59A C 0.3053(19) 0.4165(16) 0.954(2) 0.069(9) Uani 0.50 d PDU
C59B C 0.3015(15) 0.4128(13) 1.005(2) 0.065(7) Uani 0.50 d PDU
C60 C 0.2354(7) 0.5098(6) 1.0105(11) 0.075(3) Uani 1 d DU

loop_
_atom_site_aniso_label
_atom_site_aniso_U_11
_atom_site_aniso_U_22
_atom_site_aniso_U_33
_atom_site_aniso_U_23
_atom_site_aniso_U_13
_atom_site_aniso_U_12
Os1 0.0311(2) 0.0338(2) 0.0291(2) 0.00662(16) -0.00222(16) -0.01554(17)
Os2 0.0261(2) 0.0329(2) 0.0300(2) 0.01074(16) -0.00199(15) -0.01298(16)
Os3 0.0288(4) 0.0345(4) 0.0285(4) 0.0090(3) -0.0011(3) -0.0151(3)
O1 0.047(4) 0.044(4) 0.036(4) 0.000(3) 0.007(3) -0.019(3)
O2 0.027(3) 0.043(4) 0.038(3) 0.017(3) -0.007(3) -0.019(3)
O3 0.029(3) 0.044(4) 0.040(4) 0.019(3) -0.007(3) -0.016(3)
O4 0.029(3) 0.045(4) 0.042(4) 0.015(3) 0.001(3) -0.016(3)
O5 0.035(4) 0.046(4) 0.042(4) 0.015(3) -0.006(3) -0.023(3)
O6 0.044(4) 0.055(4) 0.048(4) 0.026(3) -0.007(3) -0.023(3)
O7 0.028(3) 0.032(3) 0.028(3) 0.002(3) 0.004(2) -0.012(3)
O8 0.032(3) 0.032(3) 0.040(4) 0.004(3) -0.002(3) -0.015(3)
O9 0.030(3) 0.041(4) 0.038(4) 0.006(3) -0.004(3) -0.015(3)
O10 0.030(3) 0.036(3) 0.036(3) 0.007(3) 0.001(3) -0.015(3)
O11 0.051(8) 0.074(9) 0.031(7) 0.032(7) -0.015(6) -0.033(7)
O12A 0.023(8) 0.033(10) 0.042(11) 0.004(7) 0.004(7) -0.007(7)
O12B 0.015(7) 0.031(10) 0.040(11) 0.002(6) -0.003(6) -0.005(7)
O13A 0.040(13) 0.023(13) 0.084(15) 0.003(10) 0.005(9) -0.019(12)
O13B 0.018(10) 0.020(12) 0.069(13) -0.013(10) 0.033(9) -0.006(9)
C1 0.020(4) 0.032(5) 0.047(6) 0.017(4) -0.001(4) -0.010(4)
C2 0.036(6) 0.049(6) 0.056(7) 0.016(5) 0.004(5) -0.014(5)
C3 0.049(7) 0.041(6) 0.091(9) 0.018(6) 0.019(6) 0.006(5)
C4 0.017(6) 0.086(9) 0.164(14) 0.062(10) -0.012(7) -0.009(6)
C5 0.030(6) 0.073(8) 0.078(8) 0.030(7) -0.006(6) -0.013(6)
C6 0.046(6) 0.063(7) 0.052(6) 0.024(5) -0.014(5) -0.028(5)
C7 0.037(5) 0.038(5) 0.030(5) 0.012(4) -0.001(4) -0.021(4)
C8 0.042(6) 0.042(6) 0.038(5) 0.010(4) -0.002(4) -0.019(5)
C9 0.052(7) 0.037(6) 0.065(7) 0.006(5) 0.019(6) -0.006(5)
C10 0.053(7) 0.050(7) 0.075(8) 0.019(6) 0.009(6) -0.016(6)
C11 0.055(7) 0.048(6) 0.065(7) 0.031(6) 0.002(6) -0.013(5)
C12 0.053(7) 0.053(6) 0.038(6) 0.013(5) 0.011(5) -0.024(5)
C13 0.048(6) 0.045(5) 0.027(5) 0.006(4) 0.003(4) -0.027(5)
C14 0.032(5) 0.059(6) 0.031(5) 0.004(4) 0.006(4) -0.021(5)
C15 0.051(7) 0.042(6) 0.054(7) 0.000(5) 0.007(5) -0.020(5)
C16 0.046(7) 0.053(7) 0.070(8) 0.002(6) 0.013(6) -0.010(5)
C17 0.038(6) 0.074(8) 0.058(7) 0.008(6) 0.005(5) -0.027(6)
C18 0.047(6) 0.042(6) 0.045(6) 0.001(5) 0.011(5) -0.019(5)
C19 0.035(5) 0.038(5) 0.038(5) 0.017(4) -0.009(4) -0.015(4)
C20 0.047(6) 0.041(6) 0.053(6) 0.007(5) 0.008(5) -0.022(5)
C21 0.066(8) 0.030(6) 0.082(9) -0.003(5) 0.012(6) -0.016(5)
C22 0.087(10) 0.047(7) 0.097(10) 0.034(7) 0.010(8) -0.007(7)
C23 0.080(9) 0.055(7) 0.063(8) 0.032(6) -0.003(6) -0.018(6)
C24 0.056(7) 0.052(6) 0.043(6) 0.013(5) 0.001(5) -0.022(5)
C25 0.024(5) 0.042(5) 0.027(5) 0.009(4) -0.004(4) -0.012(4)
C26 0.030(5) 0.042(5) 0.035(5) 0.006(4) 0.000(4) -0.016(4)
C27 0.039(6) 0.043(6) 0.043(6) 0.014(5) -0.008(5) -0.008(5)
C28 0.040(6) 0.047(6) 0.069(8) 0.016(6) -0.010(5) -0.006(5)
C29 0.029(5) 0.053(6) 0.071(7) 0.013(6) 0.008(5) -0.018(5)
C30 0.044(6) 0.044(6) 0.046(6) 0.012(5) -0.002(5) -0.024(5)
C31 0.042(6) 0.031(5) 0.027(5) 0.007(4) -0.001(4) -0.015(4)
C32 0.049(6) 0.038(5) 0.038(6) 0.009(4) -0.002(5) -0.015(5)
C33 0.059(7) 0.045(6) 0.044(6) 0.012(5) -0.006(5) -0.013(5)
C34 0.068(8) 0.029(5) 0.051(7) 0.003(5) 0.003(6) -0.010(5)
C35 0.049(6) 0.036(5) 0.047(6) 0.006(5) -0.005(5) -0.019(5)
C36 0.046(6) 0.024(5) 0.030(5) 0.003(4) -0.002(4) -0.009(4)
C37 0.028(5) 0.038(5) 0.048(6) 0.021(4) -0.003(4) -0.016(4)
C38 0.051(6) 0.039(5) 0.049(6) 0.019(5) -0.006(5) -0.015(5)
C39 0.060(8) 0.056(7) 0.077(8) 0.037(6) -0.004(6) -0.020(6)
C40 0.048(7) 0.051(7) 0.089(9) 0.032(6) -0.017(6) -0.005(6)
C41 0.024(5) 0.059(7) 0.078(8) 0.032(6) -0.010(5) -0.013(5)
C42 0.039(6) 0.053(6) 0.054(6) 0.025(5) -0.012(5) -0.025(5)
C43 0.029(5) 0.036(5) 0.036(5) 0.010(4) -0.008(4) -0.014(4)
C44 0.034(6) 0.037(5) 0.060(7) 0.018(5) -0.010(5) -0.016(4)
C45 0.052(7) 0.047(6) 0.066(7) 0.027(5) -0.016(5) -0.026(5)
C46 0.077(9) 0.045(7) 0.090(10) 0.018(6) -0.010(7) -0.021(6)
C47 0.076(9) 0.060(7) 0.048(7) -0.002(6) 0.003(6) -0.020(7)
C48 0.050(6) 0.052(6) 0.042(6) 0.013(5) -0.001(5) -0.016(5)
C49 0.031(5) 0.042(5) 0.025(5) 0.004(4) -0.002(4) -0.023(4)
C50A 0.031(13) 0.041(11) 0.030(12) 0.001(9) 0.005(9) 0.001(9)
C50B 0.052(15) 0.044(11) 0.028(11) 0.015(9) -0.016(10) -0.017(10)
C51A 0.052(14) 0.041(12) 0.037(11) 0.010(9) 0.009(10) 0.014(10)
C51B 0.070(18) 0.054(13) 0.065(13) 0.016(12) -0.009(14) -0.024(12)
C52A 0.056(18) 0.024(11) 0.066(14) 0.012(10) 0.018(12) -0.019(11)
C52B 0.054(18) 0.032(12) 0.101(17) 0.001(11) 0.013(14) -0.027(12)
C53 0.051(7) 0.039(6) 0.046(6) -0.005(5) 0.001(5) -0.013(5)
C54 0.074(8) 0.042(6) 0.050(7) -0.018(5) -0.011(6) -0.012(6)
C55 0.048(6) 0.037(5) 0.028(5) 0.002(4) 0.005(4) -0.009(4)
C56A 0.028(10) 0.050(12) 0.053(12) 0.008(9) -0.022(8) -0.019(9)
C56B 0.060(14) 0.041(11) 0.057(14) 0.023(10) 0.003(11) 0.001(10)
C57A 0.063(17) 0.026(12) 0.055(18) 0.010(13) -0.001(11) -0.008(10)
C57B 0.091(17) 0.023(9) 0.065(15) 0.011(9) -0.019(12) -0.025(11)
C58A 0.037(14) 0.076(18) 0.10(2) 0.013(15) 0.005(12) -0.021(12)
C58B 0.053(15) 0.049(17) 0.08(2) -0.008(15) -0.036(16) 0.008(14)
C59A 0.047(16) 0.066(16) 0.062(19) 0.005(14) 0.032(13) 0.012(12)
C59B 0.018(12) 0.070(15) 0.08(2) -0.021(13) 0.000(13) -0.016(10)
C60 0.034(6) 0.050(6) 0.120(10) -0.016(6) 0.023(6) -0.018(5)

loop_
_atom_type_symbol
_atom_type_description
_atom_type_scat_dispersion_real
_atom_type_scat_dispersion_imag
_atom_type_scat_source
C C 0.0033 0.0016 'International Tables Vol C Tables 4.2.6.8 and 6.1.1.4'
H H 0.0000 0.0000 'International Tables Vol C Tables 4.2.6.8 and 6.1.1.4'
O O 0.0106 0.0060 'International Tables Vol C Tables 4.2.6.8 and 6.1.1.4'
Os Os -1.2165 7.6030 'International Tables Vol C Tables 4.2.6.8 and 6.1.1.4'

loop_
_geom_angle_atom_site_label_1
_geom_angle_atom_site_label_2
_geom_angle_atom_site_label_3
_geom_angle
_geom_angle_site_symmetry_1
_geom_angle_site_symmetry_3
_geom_angle_publ_flag
O1 Os1 O5 106.4(3) . . y
O1 Os1 O2 111.5(3) . . y
O5 Os1 O2 85.6(2) . . y
O1 Os1 O4 114.8(3) . . y
O5 Os1 O4 81.6(2) . . y
O2 Os1 O4 133.7(2) . . y
O1 Os1 O3 108.0(3) . . y
O5 Os1 O3 145.6(3) . . y
O2 Os1 O3 82.8(2) . . y
O4 Os1 O3 83.3(2) . . y
O6 Os2 O7 109.2(3) . . y
O6 Os2 O9 111.5(3) . . y
O7 Os2 O9 139.3(2) . . y
O6 Os2 O10 108.4(3) . . y
O7 Os2 O10 85.0(2) . . y
O9 Os2 O10 82.2(2) . . y
O6 Os2 O8 111.4(3) . . y
O7 Os2 O8 82.2(2) . . y
O9 Os2 O8 83.5(2) . . y
O10 Os2 O8 140.2(2) . . y
O11 Os3 O13A 111.4(9) . . y
O11 Os3 O12A 110.3(6) . . y
O13A Os3 O12A 83.9(8) . . y
O11 Os3 O12B 108.0(6) . 2_567 y
O13A Os3 O12B 81.3(7) . 2_567 y
O12A Os3 O12B 141.7(5) . 2_567 y
O11 Os3 O13B 113.6(9) . 2_567 y
O13A Os3 O13B 134.6(14) . 2_567 y
O12A Os3 O13B 85.9(7) . 2_567 y
O12B Os3 O13B 80.0(7) 2_567 2_567 y
C1 O2 Os1 113.7(4) . . y
C7 O3 Os1 116.7(5) . . y
C13 O4 Os1 117.4(5) . . y
C19 O5 Os1 115.0(5) . . y
C25 O7 Os2 113.4(4) . . y
C31 O8 Os2 117.1(5) . . y
C37 O9 Os2 117.1(5) . . y
C43 O10 Os2 113.3(5) . . y
C49 O12A Os3 121.1(11) . . y
C49 O12A Os3 96.8(9) . 2_567 ?
Os3 O12A Os3 55.6(5) . 2_567 ?
C49 O12B Os3 110.6(10) . 2_567 ?
C55 O13A Os3 106(2) . . y
C55 O13A Os3 106.0(15) . 2_567 ?
Os3 O13A Os3 55.0(9) . 2_567 ?
C55 O13B Os3 123.9(16) . 2_567 ?
O2 C1 C2 107.4(7) . . ?
O2 C1 C6 104.4(6) . . ?
C2 C1 C6 110.0(7) . . ?
O2 C1 C7 104.1(6) . . ?
C2 C1 C7 113.9(7) . . ?
C6 C1 C7 116.0(7) . . ?
C1 C2 C3 111.5(8) . . ?
C4 C3 C2 110.3(9) . . ?
C5 C4 C3 112.6(9) . . ?
C4 C5 C6 109.5(9) . . ?
C5 C6 C1 113.1(8) . . ?
O3 C7 C12 107.9(7) . . ?
O3 C7 C8 105.9(7) . . ?
C12 C7 C8 109.8(7) . . ?
O3 C7 C1 105.9(6) . . ?
C12 C7 C1 113.4(7) . . ?
C8 C7 C1 113.5(7) . . ?
C7 C8 C9 112.0(7) . . ?
C10 C9 C8 111.6(9) . . ?
C9 C10 C11 109.9(8) . . ?
C10 C11 C12 112.9(8) . . ?
C7 C12 C11 112.9(8) . . ?
O4 C13 C14 106.9(7) . . ?
O4 C13 C18 106.8(7) . . ?
C14 C13 C18 109.6(7) . . ?
O4 C13 C19 105.5(7) . . ?
C14 C13 C19 112.5(7) . . ?
C18 C13 C19 115.0(7) . . ?
C13 C14 C15 113.1(8) . . ?
C16 C15 C14 110.4(8) . . ?
C17 C16 C15 109.5(8) . . ?
C16 C17 C18 113.6(9) . . ?
C17 C18 C13 112.6(8) . . ?
O5 C19 C24 105.9(7) . . ?
O5 C19 C20 108.2(7) . . ?
C24 C19 C20 109.2(7) . . ?
O5 C19 C13 103.4(7) . . ?
C24 C19 C13 117.2(8) . . ?
C20 C19 C13 112.3(7) . . ?
C19 C20 C21 111.7(8) . . ?
C22 C21 C20 110.4(9) . . ?
C23 C22 C21 111.0(9) . . ?
C22 C23 C24 112.5(9) . . ?
C23 C24 C19 112.8(8) . . ?
O7 C25 C30 104.3(6) . . ?
O7 C25 C31 104.2(6) . . ?
C30 C25 C31 116.8(7) . . ?
O7 C25 C26 107.3(6) . . ?
C30 C25 C26 110.0(7) . . ?
C31 C25 C26 113.2(7) . . ?
C25 C26 C27 111.6(7) . . ?
C28 C27 C26 111.0(8) . . ?
C27 C28 C29 109.8(8) . . ?
C30 C29 C28 115.2(9) . . ?
C29 C30 C25 111.8(7) . . ?
O8 C31 C36 107.7(7) . . ?
O8 C31 C32 106.3(7) . . ?
C36 C31 C32 110.0(7) . . ?
O8 C31 C25 105.8(6) . . ?
C36 C31 C25 113.4(7) . . ?
C32 C31 C25 113.1(7) . . ?
C33 C32 C31 113.0(8) . . ?
C34 C33 C32 111.0(8) . . ?
C33 C34 C35 110.8(8) . . ?
C34 C35 C36 112.3(8) . . ?
C31 C36 C35 112.5(7) . . ?
O9 C37 C42 107.0(7) . . ?
O9 C37 C38 105.9(7) . . ?
C42 C37 C38 110.7(7) . . ?
O9 C37 C43 105.5(6) . . ?
C42 C37 C43 114.5(7) . . ?
C38 C37 C43 112.5(7) . . ?
C39 C38 C37 113.5(8) . . ?
C38 C39 C40 110.4(9) . . ?
C41 C40 C39 110.3(8) . . ?
C42 C41 C40 111.5(9) . . ?
C37 C42 C41 113.4(7) . . ?
O10 C43 C44 108.6(7) . . ?
O10 C43 C48 106.4(7) . . ?
C44 C43 C48 110.4(7) . . ?
O10 C43 C37 104.9(6) . . ?
C44 C43 C37 112.4(7) . . ?
C48 C43 C37 113.8(7) . . ?
C43 C44 C45 111.9(8) . . ?
C46 C45 C44 110.2(8) . . ?
C47 C46 C45 111.7(9) . . ?
C46 C47 C48 112.7(9) . . ?
C43 C48 C47 112.3(8) . . ?
O12A C49 O12B 27.9(6) . . ?
O12A C49 C54 99.9(10) . . ?
O12B C49 C54 110.6(10) . . ?
O12A C49 C50A 108.7(11) . . ?
O12B C49 C50A 81.3(11) . . ?
C54 C49 C50A 120.4(10) . . ?
O12A C49 C50B 135.6(11) . . ?
O12B C49 C50B 107.7(11) . . ?
C54 C49 C50B 99.5(10) . . ?
C50A C49 C50B 28.8(9) . . ?
O12A C49 C55 96.6(9) . . ?
O12B C49 C55 112.5(9) . . ?
C54 C49 C55 115.2(7) . . ?
C50A C49 C55 112.0(9) . . ?
C50B C49 C55 110.4(10) . . ?
C49 C50A C51A 109.0(14) . . ?
C51B C50B C49 114.2(16) . . ?
C52A C51A C50A 109.5(17) . . ?
C52B C51B C50B 110.7(19) . . ?
C51A C52A C53 114.5(14) . . ?
C53 C52B C51B 106.2(16) . . ?
C52B C53 C52A 27.6(10) . . ?
C52B C53 C54 108.9(13) . . ?
C52A C53 C54 112.3(11) . . ?
C49 C54 C53 112.3(8) . . ?
O13B C55 O13A 19.8(18) . . ?
O13B C55 C60 102.1(14) . . ?
O13A C55 C60 106.5(17) . . ?
O13B C55 C56B 100.4(15) . . ?
O13A C55 C56B 82.6(16) . . ?
C60 C55 C56B 127.2(11) . . ?
O13B C55 C49 98.8(12) . . ?
O13A C55 C49 112.9(14) . . ?
C60 C55 C49 114.9(7) . . ?
C56B C55 C49 107.9(9) . . ?
O13B C55 C56A 131.5(14) . . ?
O13A C55 C56A 111.7(14) . . ?
C60 C55 C56A 95.4(11) . . ?
C56B C55 C56A 37.3(10) . . ?
C49 C55 C56A 114.0(9) . . ?
C57A C56A C55 114.3(16) . . ?
C57B C56B C55 111.6(14) . . ?
C58A C57A C56A 111.6(18) . . ?
C58B C57B C56B 108.3(18) . . ?
C59A C58A C57A 111(2) . . ?
C57B C58B C59B 112(2) . . ?
C58A C59A C60 100.4(17) . . ?
C58B C59B C60 122(2) . . ?
C55 C60 C59A 120.5(15) . . ?
C55 C60 C59B 103.6(12) . . ?
C59A C60 C59B 24.5(12) . . ?

loop_
_geom_bond_atom_site_label_1
_geom_bond_atom_site_label_2
_geom_bond_distance
_geom_bond_site_symmetry_2
_geom_bond_publ_flag
Os1 O1 1.667(6) . y
Os1 O5 1.882(6) . y
Os1 O2 1.889(5) . y
Os1 O4 1.897(6) . y
Os1 O3 1.903(5) . y
Os2 O6 1.672(6) . y
Os2 O7 1.893(5) . y
Os2 O9 1.898(6) . y
Os2 O10 1.904(5) . y
Os2 O8 1.909(5) . y
Os3 O11 1.664(11) . y
Os3 O13A 1.89(4) . y
Os3 O12A 1.899(17) . y
Os3 O12B 1.934(17) 2_567 y
Os3 O13B 1.95(3) 2_567 y
O2 C1 1.485(9) . y
O3 C7 1.462(9) . y
O4 C13 1.457(10) . y
O5 C19 1.454(10) . y
O7 C25 1.486(9) . y
O8 C31 1.456(10) . y
O9 C37 1.467(10) . y
O10 C43 1.455(9) . y
O12A C49 1.476(14) . y
O12A Os3 2.237(17) 2_567 ?
O12B C49 1.484(14) . y
O12B Os3 1.934(17) 2_567 ?
O13A C55 1.474(17) . y
O13A Os3 2.27(3) 2_567 ?
O13B C55 1.471(17) . y
O13B Os3 1.95(3) 2_567 ?
C1 C2 1.530(12) . ?
C1 C6 1.542(11) . ?
C1 C7 1.546(11) . y
C2 C3 1.543(12) . ?
C3 C4 1.530(15) . ?
C4 C5 1.512(16) . ?
C5 C6 1.532(13) . ?
C7 C12 1.516(11) . ?
C7 C8 1.531(11) . ?
C8 C9 1.538(12) . ?
C9 C10 1.508(13) . ?
C10 C11 1.509(13) . ?
C11 C12 1.550(13) . ?
C13 C14 1.523(11) . ?
C13 C18 1.538(12) . ?
C13 C19 1.556(12) . y
C14 C15 1.526(12) . ?
C15 C16 1.519(13) . ?
C16 C17 1.502(13) . ?
C17 C18 1.510(12) . ?
C19 C24 1.516(12) . ?
C19 C20 1.538(12) . ?
C20 C21 1.543(12) . ?
C21 C22 1.524(15) . ?
C22 C23 1.496(15) . ?
C23 C24 1.511(13) . ?
C25 C30 1.536(12) . ?
C25 C31 1.537(11) . ?
C25 C26 1.540(11) . ?
C26 C27 1.540(11) . ?
C27 C28 1.518(13) . ?
C28 C29 1.521(13) . ?
C29 C30 1.516(12) . ?
C31 C36 1.526(11) . ?
C31 C32 1.533(11) . ?
C32 C33 1.526(12) . ?
C33 C34 1.511(12) . ?
C34 C35 1.523(12) . ?
C35 C36 1.543(11) . ?
C37 C42 1.519(11) . ?
C37 C38 1.532(11) . ?
C37 C43 1.548(12) . y
C38 C39 1.524(12) . ?
C39 C40 1.537(14) . ?
C40 C41 1.524(13) . ?
C41 C42 1.523(12) . ?
C43 C44 1.526(11) . ?
C43 C48 1.539(12) . ?
C44 C45 1.546(12) . ?
C45 C46 1.518(14) . ?
C46 C47 1.515(14) . ?
C47 C48 1.553(13) . ?
C49 C54 1.517(12) . ?
C49 C50A 1.535(15) . ?
C49 C50B 1.558(15) . ?
C49 C55 1.569(12) . y
C50A C51A 1.556(16) . ?
C50B C51B 1.534(17) . ?
C51A C52A 1.541(17) . ?
C51B C52B 1.512(18) . ?
C52A C53 1.556(16) . ?
C52B C53 1.509(17) . ?
C53 C54 1.567(11) . ?
C55 C60 1.503(13) . ?
C55 C56B 1.567(15) . ?
C55 C56A 1.572(14) . ?
C56A C57A 1.554(17) . ?
C56B C57B 1.526(16) . ?
C57A C58A 1.554(18) . ?
C57B C58B 1.526(19) . ?
C58A C59A 1.538(18) . ?
C58B C59B 1.557(19) . ?
C59A C60 1.556(17) . ?
C59B C60 1.575(17) . ?

loop_
_geom_torsion_atom_site_label_1
_geom_torsion_atom_site_label_2
_geom_torsion_atom_site_label_3
_geom_torsion_atom_site_label_4
_geom_torsion
_geom_torsion_site_symmetry_1
_geom_torsion_site_symmetry_4
_geom_torsion_publ_flag
O1 Os1 O2 C1 82.8(5) . . ?
O5 Os1 O2 C1 -171.3(5) . . ?
O4 Os1 O2 C1 -97.3(5) . . ?
O3 Os1 O2 C1 -23.8(5) . . ?
O1 Os1 O3 C7 -112.4(5) . . ?
O5 Os1 O3 C7 69.2(7) . . ?
O2 Os1 O3 C7 -2.1(5) . . ?
O4 Os1 O3 C7 133.6(5) . . ?
O1 Os1 O4 C13 104.3(6) . . ?
O5 Os1 O4 C13 0.1(5) . . ?
O2 Os1 O4 C13 -75.6(6) . . ?
O3 Os1 O4 C13 -148.9(6) . . ?
O1 Os1 O5 C19 -87.3(6) . . ?
O2 Os1 O5 C19 161.5(6) . . ?
O4 Os1 O5 C19 26.2(5) . . ?
O3 Os1 O5 C19 91.1(6) . . ?
O6 Os2 O7 C25 85.1(5) . . ?
O9 Os2 O7 C25 -95.3(5) . . ?
O10 Os2 O7 C25 -167.2(5) . . ?
O8 Os2 O7 C25 -24.9(5) . . ?
O6 Os2 O8 C31 -108.5(5) . . ?
O7 Os2 O8 C31 -0.9(5) . . ?
O9 Os2 O8 C31 141.0(5) . . ?
O10 Os2 O8 C31 71.4(6) . . ?
O6 Os2 O9 C37 105.6(5) . . ?
O7 Os2 O9 C37 -74.1(6) . . ?
O10 Os2 O9 C37 -1.2(5) . . ?
O8 Os2 O9 C37 -143.9(5) . . ?
O6 Os2 O10 C43 -83.6(5) . . ?
O7 Os2 O10 C43 167.8(5) . . ?
O9 Os2 O10 C43 26.5(5) . . ?
O8 Os2 O10 C43 96.5(6) . . ?
O11 Os3 O12A C49 108.3(11) . . ?
O13A Os3 O12A C49 -2.2(12) . . ?
O12B Os3 O12A C49 -69.8(15) 2_567 . ?
O13B Os3 O12A C49 -138.0(13) 2_567 . ?
O11 Os3 O12A Os3 -175.8(5) . 2_567 ?
O13A Os3 O12A Os3 73.6(8) . 2_567 ?
O12B Os3 O12A Os3 6.0(12) 2_567 2_567 ?
O13B Os3 O12A Os3 -62.2(9) 2_567 2_567 ?
O11 Os3 O13A C55 -82.8(15) . . ?
O12A Os3 O13A C55 26.6(14) . . ?
O12B Os3 O13A C55 171.2(15) 2_567 . ?
O13B Os3 O13A C55 104.6(16) 2_567 . ?
O11 Os3 O13A Os3 178.6(5) . 2_567 ?
O12A Os3 O13A Os3 -72.0(5) . 2_567 ?
O12B Os3 O13A Os3 72.6(4) 2_567 2_567 ?
O13B Os3 O13A Os3 6.1(14) 2_567 2_567 ?
Os1 O2 C1 C2 -79.3(7) . . ?
Os1 O2 C1 C6 164.0(5) . . ?
Os1 O2 C1 C7 41.9(7) . . ?
O2 C1 C2 C3 -58.4(9) . . ?
C6 C1 C2 C3 54.6(10) . . ?
C7 C1 C2 C3 -173.2(8) . . ?
C1 C2 C3 C4 -55.7(12) . . ?
C2 C3 C4 C5 56.9(13) . . ?
C3 C4 C5 C6 -56.1(13) . . ?
C4 C5 C6 C1 55.5(12) . . ?
O2 C1 C6 C5 59.7(10) . . ?
C2 C1 C6 C5 -55.2(10) . . ?
C7 C1 C6 C5 173.7(8) . . ?
Os1 O3 C7 C12 146.8(6) . . ?
Os1 O3 C7 C8 -95.7(6) . . ?
Os1 O3 C7 C1 25.1(8) . . ?
O2 C1 C7 O3 -40.1(8) . . y
C2 C1 C7 O3 76.6(8) . . ?
C6 C1 C7 O3 -154.2(7) . . ?
O2 C1 C7 C12 -158.2(7) . . ?
C2 C1 C7 C12 -41.5(10) . . ?
C6 C1 C7 C12 87.7(9) . . ?
O2 C1 C7 C8 75.6(8) . . ?
C2 C1 C7 C8 -167.7(7) . . ?
C6 C1 C7 C8 -38.5(10) . . ?
O3 C7 C8 C9 -61.7(9) . . ?
C12 C7 C8 C9 54.4(10) . . ?
C1 C7 C8 C9 -177.5(7) . . ?
C7 C8 C9 C10 -58.1(11) . . ?
C8 C9 C10 C11 56.5(12) . . ?
C9 C10 C11 C12 -53.8(12) . . ?
O3 C7 C12 C11 63.3(10) . . ?
C8 C7 C12 C11 -51.6(10) . . ?
C1 C7 C12 C11 -179.8(8) . . ?
C10 C11 C12 C7 52.8(11) . . ?
Os1 O4 C13 C14 97.0(7) . . ?
Os1 O4 C13 C18 -145.8(5) . . ?
Os1 O4 C13 C19 -23.0(8) . . ?
O4 C13 C14 C15 62.2(9) . . ?
C18 C13 C14 C15 -53.1(10) . . ?
C19 C13 C14 C15 177.5(8) . . ?
C13 C14 C15 C16 57.7(11) . . ?
C14 C15 C16 C17 -57.0(12) . . ?
C15 C16 C17 C18 56.2(12) . . ?
C16 C17 C18 C13 -53.7(11) . . ?
O4 C13 C18 C17 -65.2(10) . . ?
C14 C13 C18 C17 50.2(10) . . ?
C19 C13 C18 C17 178.2(8) . . ?
Os1 O5 C19 C24 -167.3(5) . . ?
Os1 O5 C19 C20 75.8(7) . . ?
Os1 O5 C19 C13 -43.4(7) . . ?
O4 C13 C19 O5 39.2(8) . . y
C14 C13 C19 O5 -77.0(8) . . ?
C18 C13 C19 O5 156.6(7) . . ?
O4 C13 C19 C24 155.3(7) . . ?
C14 C13 C19 C24 39.1(11) . . ?
C18 C13 C19 C24 -87.3(10) . . ?
O4 C13 C19 C20 -77.2(9) . . ?
C14 C13 C19 C20 166.7(7) . . ?
C18 C13 C19 C20 40.2(10) . . ?
O5 C19 C20 C21 59.5(10) . . ?
C24 C19 C20 C21 -55.3(10) . . ?
C13 C19 C20 C21 173.0(8) . . ?
C19 C20 C21 C22 56.5(11) . . ?
C20 C21 C22 C23 -55.3(13) . . ?
C21 C22 C23 C24 54.9(14) . . ?
C22 C23 C24 C19 -55.4(12) . . ?
O5 C19 C24 C23 -61.9(10) . . ?
C20 C19 C24 C23 54.4(11) . . ?
C13 C19 C24 C23 -176.6(8) . . ?
Os2 O7 C25 C30 166.1(5) . . ?
Os2 O7 C25 C31 43.1(7) . . ?
Os2 O7 C25 C26 -77.3(7) . . ?
O7 C25 C26 C27 -57.0(9) . . ?
C30 C25 C26 C27 56.0(9) . . ?
C31 C25 C26 C27 -171.4(7) . . ?
C25 C26 C27 C28 -58.6(10) . . ?
C26 C27 C28 C29 55.0(11) . . ?
C27 C28 C29 C30 -52.9(11) . . ?
C28 C29 C30 C25 51.9(11) . . ?
O7 C25 C30 C29 63.1(9) . . ?
C31 C25 C30 C29 177.5(7) . . ?
C26 C25 C30 C29 -51.7(10) . . ?
Os2 O8 C31 C36 145.9(5) . . ?
Os2 O8 C31 C32 -96.2(7) . . ?
Os2 O8 C31 C25 24.4(7) . . ?
O7 C25 C31 O8 -40.3(8) . . y
C30 C25 C31 O8 -154.8(7) . . ?
C26 C25 C31 O8 76.0(8) . . ?
O7 C25 C31 C36 -158.1(7) . . ?
C30 C25 C31 C36 87.4(9) . . ?
C26 C25 C31 C36 -41.8(10) . . ?
O7 C25 C31 C32 75.7(8) . . ?
C30 C25 C31 C32 -38.8(10) . . ?
C26 C25 C31 C32 -168.0(7) . . ?
O8 C31 C32 C33 -62.3(9) . . ?
C36 C31 C32 C33 54.0(10) . . ?
C25 C31 C32 C33 -178.0(8) . . ?
C31 C32 C33 C34 -56.9(11) . . ?
C32 C33 C34 C35 56.1(12) . . ?
C33 C34 C35 C36 -54.6(11) . . ?
O8 C31 C36 C35 63.9(9) . . ?
C32 C31 C36 C35 -51.5(10) . . ?
C25 C31 C36 C35 -179.4(7) . . ?
C34 C35 C36 C31 53.1(10) . . ?
Os2 O9 C37 C42 -144.0(5) . . ?
Os2 O9 C37 C38 97.8(7) . . ?
Os2 O9 C37 C43 -21.6(8) . . ?
O9 C37 C38 C39 64.2(10) . . ?
C42 C37 C38 C39 -51.5(11) . . ?
C43 C37 C38 C39 178.9(8) . . ?
C37 C38 C39 C40 55.0(11) . . ?
C38 C39 C40 C41 -56.7(12) . . ?
C39 C40 C41 C42 56.6(12) . . ?
O9 C37 C42 C41 -64.2(9) . . ?
C38 C37 C42 C41 50.7(11) . . ?
C43 C37 C42 C41 179.2(8) . . ?
C40 C41 C42 C37 -54.5(11) . . ?
Os2 O10 C43 C44 76.7(7) . . ?
Os2 O10 C43 C48 -164.5(5) . . ?
Os2 O10 C43 C37 -43.7(7) . . ?
O9 C37 C43 O10 39.3(8) . . y
C42 C37 C43 O10 156.8(7) . . ?
C38 C37 C43 O10 -75.6(8) . . ?
O9 C37 C43 C44 -78.4(8) . . ?
C42 C37 C43 C44 39.0(10) . . ?
C38 C37 C43 C44 166.6(7) . . ?
O9 C37 C43 C48 155.2(7) . . ?
C42 C37 C43 C48 -87.4(9) . . ?
C38 C37 C43 C48 40.2(10) . . ?
O10 C43 C44 C45 60.4(9) . . ?
C48 C43 C44 C45 -55.9(10) . . ?
C37 C43 C44 C45 175.9(7) . . ?
C43 C44 C45 C46 58.3(10) . . ?
C44 C45 C46 C47 -56.2(12) . . ?
C45 C46 C47 C48 53.3(13) . . ?
O10 C43 C48 C47 -65.8(10) . . ?
C44 C43 C48 C47 51.8(11) . . ?
C37 C43 C48 C47 179.2(8) . . ?
C46 C47 C48 C43 -51.1(12) . . ?
Os3 O12A C49 O12B 107(3) . . ?
Os3 O12A C49 O12B 53(2) 2_567 . ?
Os3 O12A C49 C54 -137.7(9) . . ?
Os3 O12A C49 C54 168.6(6) 2_567 . ?
Os3 O12A C49 C50A 95.2(12) . . ?
Os3 O12A C49 C50A 41.6(11) 2_567 . ?
Os3 O12A C49 C50B 107.6(16) . . ?
Os3 O12A C49 C50B 53.9(17) 2_567 . ?
Os3 O12A C49 C55 -20.7(11) . . ?
Os3 O12A C49 C55 -74.3(7) 2_567 . ?
Os3 O12B C49 O12A -102(3) 2_567 . ?
Os3 O12B C49 C54 -173.3(7) 2_567 . ?
Os3 O12B C49 C50A 67.3(10) 2_567 . ?
Os3 O12B C49 C50B 78.9(12) 2_567 . ?
Os3 O12B C49 C55 -42.9(11) 2_567 . ?
O12A C49 C50A C51A 64.6(18) . . ?
O12B C49 C50A C51A 59.3(16) . . ?
C54 C49 C50A C51A -49.6(19) . . ?
C50B C49 C50A C51A -97(3) . . ?
C55 C49 C50A C51A 170.1(13) . . ?
O12A C49 C50B C51B 54(2) . . ?
O12B C49 C50B C51B 54.7(18) . . ?
C54 C49 C50B C51B -60.7(16) . . ?
C50A C49 C50B C51B 79(3) . . ?
C55 C49 C50B C51B 177.8(13) . . ?
C49 C50A C51A C52A 55(2) . . ?
C49 C50B C51B C52B 62(2) . . ?
C50A C51A C52A C53 -59(2) . . ?
C50B C51B C52B C53 -58(2) . . ?
C51B C52B C53 C52A -42(3) . . ?
C51B C52B C53 C54 59.9(19) . . ?
C51A C52A C53 C52B 139(4) . . ?
C51A C52A C53 C54 51(2) . . ?
O12A C49 C54 C53 -76.9(11) . . ?
O12B C49 C54 C53 -50.1(12) . . ?
C50A C49 C54 C53 41.8(15) . . ?
C50B C49 C54 C53 63.0(12) . . ?
C55 C49 C54 C53 -179.1(8) . . ?
C52B C53 C54 C49 -68.8(14) . . ?
C52A C53 C54 C49 -39.5(14) . . ?
Os3 O13B C55 O13A 124(9) 2_567 . ?
Os3 O13B C55 C60 -130.8(17) 2_567 . ?
Os3 O13B C55 C56B 97.3(19) 2_567 . ?
Os3 O13B C55 C49 -13(2) 2_567 . ?
Os3 O13B C55 C56A 120.6(18) 2_567 . ?
Os3 O13A C55 O13B -95(8) . . ?
Os3 O13A C55 O13B -38(6) 2_567 . ?
Os3 O13A C55 C60 -175.3(10) . . ?
Os3 O13A C55 C60 -117.9(15) 2_567 . ?
Os3 O13A C55 C56B 58.1(14) . . ?
Os3 O13A C55 C56B 115.5(17) 2_567 . ?
Os3 O13A C55 C49 -48.3(17) . . ?
Os3 O13A C55 C49 9(2) 2_567 . ?
Os3 O13A C55 C56A 81.8(16) . . ?
Os3 O13A C55 C56A 139.2(13) 2_567 . ?
O12A C49 C55 O13B 57.4(14) . . ?
O12B C49 C55 O13B 33.6(15) . . y
C54 C49 C55 O13B 161.6(14) . . ?
C50A C49 C55 O13B -55.9(16) . . ?
C50B C49 C55 O13B -86.8(15) . . ?
O12A C49 C55 O13A 42.8(18) . . y
O12B C49 C55 O13A 19.1(19) . . ?
C54 C49 C55 O13A 147.1(17) . . ?
C50A C49 C55 O13A -70.4(19) . . ?
C50B C49 C55 O13A -101.3(18) . . ?
O12A C49 C55 C60 165.2(10) . . ?
O12B C49 C55 C60 141.4(10) . . ?
C54 C49 C55 C60 -90.6(10) . . ?
C50A C49 C55 C60 52.0(13) . . ?
C50B C49 C55 C60 21.1(12) . . ?
O12A C49 C55 C56B -46.6(13) . . ?
O12B C49 C55 C56B -70.3(14) . . ?
C54 C49 C55 C56B 57.7(13) . . ?
C50A C49 C55 C56B -159.8(14) . . ?
C50B C49 C55 C56B 169.3(13) . . ?
O12A C49 C55 C56A -86.1(12) . . ?
O12B C49 C55 C56A -109.9(12) . . ?
C54 C49 C55 C56A 18.1(13) . . ?
C50A C49 C55 C56A 160.7(13) . . ?
C50B C49 C55 C56A 129.8(13) . . ?
O13B C55 C56A C57A 54(3) . . ?
O13A C55 C56A C57A 52(2) . . ?
C60 C55 C56A C57A -57.7(17) . . ?
C56B C55 C56A C57A 94(2) . . ?
C49 C55 C56A C57A -178.1(14) . . ?
O13B C55 C56B C57B 70(2) . . ?
O13A C55 C56B C57B 61(2) . . ?
C60 C55 C56B C57B -44(2) . . ?
C49 C55 C56B C57B 172.7(15) . . ?
C56A C55 C56B C57B -81(2) . . ?
C55 C56A C57A C58A 57(3) . . ?
C55 C56B C57B C58B 51(2) . . ?
C56A C57A C58A C59A -54(3) . . ?
C56B C57B C58B C59B -56(3) . . ?
C57A C58A C59A C60 54(3) . . ?
C57B C58B C59B C60 51(3) . . ?
O13B C55 C60 C59A -62.7(19) . . ?
O13A C55 C60 C59A -43(2) . . ?
C56B C55 C60 C59A 51(2) . . ?
C49 C55 C60 C59A -168.4(15) . . ?
C56A C55 C60 C59A 71.9(17) . . ?
O13B C55 C60 C59B -81.9(17) . . ?
O13A C55 C60 C59B -62.0(18) . . ?
C56B C55 C60 C59B 31.3(19) . . ?
C49 C55 C60 C59B 172.3(13) . . ?
C56A C55 C60 C59B 52.6(15) . . ?
C58A C59A C60 C55 -73(3) . . ?
C58A C59A C60 C59B -23(4) . . ?
C58B C59B C60 C55 -34(3) . . ?
C58B C59B C60 C59A -170(7) . . ?
